data_4026355
loop_
_publ_author_name
'Gilles Ulrich'
'S\'ebastien Goeb'
'Antoinette De Nicola'
'Pascal Retailleau'
'Raymond Ziessel'

_publ_section_title
;
 Chemistry at Boron: Synthesis and Properties of Red to Near-IR
 Fluorescent Dyes Based on Boron-Substituted Diisoindolomethene Frameworks
;
_journal_name_full 'Journal of Organic Chemistry'
_journal_page_first 4489
_journal_page_last 4505
_journal_paper_doi 10.1021/jo200246q
_journal_volume 76
_journal_year 2011
_chemical_formula_moiety 'C51 H41 B N2 O2 S2, 0.5(C H2 Cl2), C H4 O'
_chemical_formula_sum 'C52.5 H46 B Cl N2 O3 S2'
_chemical_formula_weight 863.29
_chemical_name_common 'Bodipy-pyrene complex'
_chemical_name_systematic
; 
 ? 
;
_space_group_IT_number 2
_symmetry_cell_setting triclinic
_symmetry_space_group_name_Hall '-P 1'
_symmetry_space_group_name_H-M 'P -1'
_atom_sites_solution_hydrogens geom
_atom_sites_solution_primary direct
_atom_sites_solution_secondary difmap
_audit_creation_method SHELXL-97
_cell_angle_alpha 111.176(3)
_cell_angle_beta 90.737(2)
_cell_angle_gamma 98.606(3)
_cell_formula_units_Z 2
_cell_length_a 11.0225(6)
_cell_length_b 12.7998(7)
_cell_length_c 17.1352(10)
_cell_measurement_reflns_used 4340
_cell_measurement_temperature 293(2)
_cell_measurement_theta_max 24.713
_cell_measurement_theta_min 0.998
_cell_volume 2223.0(2)
_computing_cell_refinement 'DENZO (Otwinowski & Minor, 1997) COLLECT (Hooft, 1998)'
_computing_data_collection 'DENZO (Otwinowski & Minor, 1997) COLLECT (Hooft, 1998)'
_computing_data_reduction 'HKL package (Otwinowski & Minor, 1997)'
_computing_molecular_graphics 'PLATON (Spek, 1980-2004)'
_computing_publication_material 'SHELXL-97 (Sheldrick, 1997)'
_computing_structure_refinement 'SHELXL-97 (Sheldrick, 1997)'
_computing_structure_solution 'SHELXS-97 (Sheldrick, 1990)'
_diffrn_ambient_temperature 293(2)
_diffrn_measured_fraction_theta_full 0.983
_diffrn_measured_fraction_theta_max 0.983
_diffrn_measurement_device_type 'Nonius kappa-CCD diffractometer'
_diffrn_measurement_method 'phi and omega scans'
_diffrn_radiation_monochromator graphite
_diffrn_radiation_source 'fine-focus sealed tube'
_diffrn_radiation_type MoK\a
_diffrn_radiation_wavelength 0.71073
_diffrn_reflns_av_R_equivalents 0.0270
_diffrn_reflns_av_sigmaI/netI 0.0544
_diffrn_reflns_limit_h_max 12
_diffrn_reflns_limit_h_min -12
_diffrn_reflns_limit_k_max 14
_diffrn_reflns_limit_k_min -15
_diffrn_reflns_limit_l_max 20
_diffrn_reflns_limit_l_min 0
_diffrn_reflns_number 16350
_diffrn_reflns_theta_full 24.80
_diffrn_reflns_theta_max 24.80
_diffrn_reflns_theta_min 1.28
_exptl_absorpt_coefficient_mu 0.23
_exptl_absorpt_correction_T_max 0.933
_exptl_absorpt_correction_T_min 0.847
_exptl_absorpt_correction_type multi-scan
_exptl_absorpt_process_details 'Scalepack (Otwinowski & Minor, 1997)'
_exptl_crystal_colour green
_exptl_crystal_density_diffrn 1.290
_exptl_crystal_description prism
_exptl_crystal_F_000 906
_exptl_crystal_size_max 0.30
_exptl_crystal_size_mid 0.30
_exptl_crystal_size_min 0.30
_refine_diff_density_max 0.845
_refine_diff_density_min -0.305
_refine_diff_density_rms 0.083
_refine_ls_extinction_method none
_refine_ls_goodness_of_fit_ref 1.102
_refine_ls_hydrogen_treatment constr
_refine_ls_matrix_type full
_refine_ls_number_parameters 584
_refine_ls_number_reflns 7519
_refine_ls_number_restraints 165
_refine_ls_restrained_S_all 1.108
_refine_ls_R_factor_all 0.1057
_refine_ls_R_factor_gt 0.0763
_refine_ls_shift/su_max 0.002
_refine_ls_shift/su_mean 0.000
_refine_ls_structure_factor_coef Fsqd
_refine_ls_weighting_details 'calc w=1/[\s^2^(Fo^2^)+(0.1649P)^2^+0.0000P] where P=(Fo^2^+2Fc^2^)/3'
_refine_ls_weighting_scheme calc
_refine_ls_wR_factor_gt 0.2284
_refine_ls_wR_factor_ref 0.2515
_reflns_number_gt 5056
_reflns_number_total 7519
_reflns_threshold_expression >2sigma(I)
_cod_data_source_file jo200246q_si_005.cif
_cod_data_source_block compound_15_squeezed
_cod_database_code 4026355

loop_
_symmetry_equiv_pos_as_xyz
'x, y, z'
'-x, -y, -z'

loop_
_atom_site_label
_atom_site_type_symbol
_atom_site_fract_x
_atom_site_fract_y
_atom_site_fract_z
_atom_site_U_iso_or_equiv
_atom_site_adp_type
_atom_site_occupancy
_atom_site_symmetry_multiplicity
_atom_site_calc_flag
_atom_site_refinement_flags
_atom_site_disorder_assembly
_atom_site_disorder_group
B B 0.2823(3) 0.4714(3) 0.3763(2) 0.0381(8) Uani 1 1 d . . .
N1 N 0.3716(2) 0.59156(19) 0.42046(15) 0.0381(6) Uani 1 1 d . A .
C1 C 0.4212(3) 0.6316(2) 0.50306(18) 0.0373(7) Uani 1 1 d . . .
C2 C 0.4991(2) 0.7376(2) 0.52099(18) 0.0373(7) Uani 1 1 d . . .
C3 C 0.4937(3) 0.7622(2) 0.44710(18) 0.0387(7) Uani 1 1 d . A .
C4 C 0.4132(3) 0.6700(2) 0.38621(18) 0.0391(7) Uani 1 1 d . . .
C10 C 0.5714(3) 0.8127(2) 0.59100(19) 0.0428(7) Uani 1 1 d . . .
H10 H 0.5746 0.7977 0.6401 0.051 Uiso 1 1 calc R . .
C11 C 0.6381(3) 0.9093(3) 0.5869(2) 0.0465(8) Uani 1 1 d . . .
H11 H 0.6864 0.9606 0.6339 0.056 Uiso 1 1 calc R . .
C12 C 0.6348(3) 0.9324(3) 0.5124(2) 0.0439(7) Uani 1 1 d . A .
C13 C 0.5628(3) 0.8605(2) 0.44268(19) 0.0415(7) Uani 1 1 d . . .
H13 H 0.5599 0.8765 0.3939 0.050 Uiso 1 1 calc R A .
O1 O 0.7101(2) 1.03157(19) 0.51919(15) 0.0565(6) Uani 1 1 d . . .
C18 C 0.7140(3) 1.0624(3) 0.4477(2) 0.0611(9) Uani 1 1 d . A .
H181 H 0.7514 1.0088 0.4041 0.092 Uiso 1 1 calc R . .
H182 H 0.7613 1.1370 0.4622 0.092 Uiso 1 1 calc R . .
H183 H 0.6318 1.0623 0.4284 0.092 Uiso 1 1 calc R . .
C9 C 0.3903(3) 0.5709(2) 0.55434(18) 0.0394(7) Uani 1 1 d . . .
H9 H 0.4257 0.6004 0.6091 0.047 Uiso 1 1 calc R . .
N2 N 0.2553(2) 0.4197(2) 0.44808(14) 0.0380(6) Uani 1 1 d . . .
C5 C 0.1760(3) 0.3252(2) 0.44339(19) 0.0393(7) Uani 1 1 d . . .
C6 C 0.1803(3) 0.3118(2) 0.52237(18) 0.0395(7) Uani 1 1 d . . .
C7 C 0.2656(3) 0.4032(2) 0.57636(18) 0.0389(7) Uani 1 1 d . . .
C8 C 0.3108(3) 0.4700(2) 0.52933(17) 0.0377(7) Uani 1 1 d . . .
C14 C 0.2910(3) 0.4129(3) 0.6590(2) 0.0493(8) Uani 1 1 d . . .
H14 H 0.3477 0.4728 0.6951 0.059 Uiso 1 1 calc R . .
C15 C 0.2303(3) 0.3321(3) 0.6854(2) 0.0536(8) Uani 1 1 d . . .
H15 H 0.2461 0.3377 0.7403 0.064 Uiso 1 1 calc R . .
C16 C 0.1451(3) 0.2412(3) 0.6323(2) 0.0476(8) Uani 1 1 d . . .
C17 C 0.1187(3) 0.2286(3) 0.5504(2) 0.0444(7) Uani 1 1 d . . .
H17 H 0.0624 0.1677 0.5150 0.053 Uiso 1 1 calc R . .
O2 O 0.0931(2) 0.1685(2) 0.66965(16) 0.0653(7) Uani 1 1 d . . .
C19 C -0.0057(4) 0.0835(4) 0.6252(3) 0.0812(13) Uani 1 1 d . . .
H191 H -0.0686 0.1176 0.6090 0.122 Uiso 1 1 calc R . .
H192 H -0.0387 0.0439 0.6603 0.122 Uiso 1 1 calc R . .
H193 H 0.0227 0.0309 0.5760 0.122 Uiso 1 1 calc R . .
C1C C 0.0957(3) 0.2489(2) 0.36932(17) 0.0457(8) Uani 1 1 d D . .
C2C C -0.0277(3) 0.2233(3) 0.3688(2) 0.0630(10) Uani 1 1 d D . .
H2C H -0.0716 0.2551 0.4152 0.076 Uiso 1 1 calc R . .
C25 C -0.0839(4) 0.1439(4) 0.2917(2) 0.0742(11) Uani 1 1 d D . .
H3C H -0.1683 0.1192 0.2817 0.089 Uiso 1 1 calc R . .
C4C C -0.0039(3) 0.1080(3) 0.2344(2) 0.0695(11) Uani 1 1 d DU . .
S1 S 0.14474(8) 0.17260(8) 0.27487(6) 0.0639(3) Uani 1 1 d D . .
C5C C -0.0260(5) 0.0245(5) 0.1466(3) 0.1128(19) Uani 1 1 d DU . .
H5C1 H -0.1140 0.0002 0.1336 0.135 Uiso 1 1 calc R . .
H5C2 H 0.0042 0.0622 0.1090 0.135 Uiso 1 1 calc R . .
C6C C 0.0330(9) -0.0772(8) 0.1301(6) 0.227(5) Uani 1 1 d DU . .
H6C1 H 0.0147 -0.1267 0.0725 0.341 Uiso 1 1 calc R . .
H6C2 H 0.0021 -0.1165 0.1659 0.341 Uiso 1 1 calc R . .
H6C3 H 0.1205 -0.0544 0.1413 0.341 Uiso 1 1 calc R . .
C1" C 0.1575(3) 0.4872(3) 0.3374(2) 0.0479(8) Uani 1 1 d . . .
H1"1 H 0.1765 0.5186 0.2944 0.057 Uiso 1 1 calc R . .
H1"2 H 0.1067 0.4132 0.3107 0.057 Uiso 1 1 calc R . .
C2" C 0.0830(4) 0.5656(4) 0.4030(3) 0.0793(13) Uani 1 1 d . . .
H2"1 H 0.0594 0.5328 0.4439 0.119 Uiso 1 1 calc R . .
H2"2 H 0.0107 0.5737 0.3753 0.119 Uiso 1 1 calc R . .
H2"3 H 0.1328 0.6389 0.4302 0.119 Uiso 1 1 calc R . .
C1' C 0.3578(3) 0.3917(3) 0.30765(18) 0.0394(7) Uani 1 1 d . . .
C2' C 0.4136(3) 0.3344(3) 0.25295(19) 0.0430(7) Uani 1 1 d . . .
C3' C 0.4757(3) 0.2694(3) 0.1837(2) 0.0469(8) Uani 1 1 d . . .
C4' C 0.5819(4) 0.2319(4) 0.1955(2) 0.0687(11) Uani 1 1 d . . .
H4' H 0.6137 0.2474 0.2498 0.082 Uiso 1 1 calc R . .
C5' C 0.6435(4) 0.1704(4) 0.1272(3) 0.0856(14) Uani 1 1 d . . .
H5' H 0.7163 0.1469 0.1367 0.103 Uiso 1 1 calc R . .
C6' C 0.5965(4) 0.1441(3) 0.0449(3) 0.0704(11) Uani 1 1 d . . .
C7' C 0.6557(5) 0.0787(4) -0.0261(4) 0.1022(17) Uani 1 1 d . . .
H7' H 0.7266 0.0507 -0.0194 0.123 Uiso 1 1 calc R . .
C8' C 0.6035(6) 0.0588(4) -0.1051(3) 0.1003(17) Uani 1 1 d . . .
H8' H 0.6405 0.0142 -0.1510 0.120 Uiso 1 1 calc R . .
C9' C 0.5003(5) 0.1002(4) -0.1213(3) 0.0830(13) Uani 1 1 d . . .
C10' C 0.4531(6) 0.0814(5) -0.2037(3) 0.1015(17) Uani 1 1 d . . .
H10' H 0.4906 0.0387 -0.2502 0.122 Uiso 1 1 calc R . .
C11' C 0.3526(7) 0.1264(6) -0.2137(3) 0.115(2) Uani 1 1 d . . .
H11' H 0.3251 0.1176 -0.2675 0.138 Uiso 1 1 calc R . .
C12' C 0.2907(5) 0.1839(5) -0.1478(3) 0.0938(15) Uani 1 1 d . . .
H12' H 0.2210 0.2117 -0.1574 0.113 Uiso 1 1 calc R . .
C13' C 0.3314(4) 0.2014(4) -0.0656(2) 0.0728(11) Uani 1 1 d . . .
C14' C 0.2706(4) 0.2590(4) 0.0052(3) 0.0739(11) Uani 1 1 d . . .
H14' H 0.1987 0.2850 -0.0028 0.089 Uiso 1 1 calc R . .
C15' C 0.3129(3) 0.2776(3) 0.0834(2) 0.0591(9) Uani 1 1 d . . .
H15' H 0.2684 0.3140 0.1281 0.071 Uiso 1 1 calc R . .
C16' C 0.4255(3) 0.2427(3) 0.1002(2) 0.0501(8) Uani 1 1 d . . .
C17' C 0.4883(3) 0.1824(3) 0.0321(2) 0.0581(9) Uani 1 1 d . . .
C18' C 0.4387(4) 0.1604(3) -0.0523(2) 0.0655(10) Uani 1 1 d . . .
C1B C 0.3763(3) 0.6659(2) 0.30305(18) 0.0486(8) Uani 0.70 1 d PDU A 1
C2B C 0.3201(11) 0.7465(8) 0.2913(4) 0.072(3) Uani 0.70 1 d PDU A 1
H2B H 0.3005 0.8086 0.3350 0.086 Uiso 0.70 1 calc PR A 1
C3B C 0.2945(9) 0.7268(6) 0.2059(4) 0.095(3) Uani 0.70 1 d PDU A 1
H3B H 0.2548 0.7741 0.1878 0.114 Uiso 0.70 1 calc PR A 1
C4B C 0.3322(11) 0.6346(10) 0.1537(3) 0.084(2) Uani 0.70 1 d PDU A 1
S2 S 0.4087(2) 0.57220(19) 0.20991(10) 0.0727(7) Uani 0.70 1 d PDU A 1
C5B C 0.3315(9) 0.5912(7) 0.0602(3) 0.134(3) Uani 0.70 1 d PDU A 1
H5B1 H 0.3230 0.6535 0.0422 0.161 Uiso 0.50 1 calc PR A 3
H5B2 H 0.2585 0.5342 0.0379 0.161 Uiso 0.50 1 calc PR A 3
H5B3 H 0.3699 0.5236 0.0427 0.161 Uiso 0.20 1 calc PR A 4
H5B4 H 0.3836 0.6478 0.0449 0.161 Uiso 0.20 1 calc PR A 4
C6B C 0.4393(9) 0.5404(7) 0.0203(3) 0.178(7) Uani 0.50 1 d PRDU A 3
H6B1 H 0.4349 0.5303 -0.0381 0.267 Uiso 0.50 1 calc PR A 3
H6B2 H 0.4382 0.4681 0.0256 0.267 Uiso 0.50 1 calc PR A 3
H6B3 H 0.5140 0.5902 0.0476 0.267 Uiso 0.50 1 calc PR A 3
C6B1 C 0.211(2) 0.562(4) 0.0102(14) 0.22(2) Uani 0.20 1 d PDU A 4
H6B4 H 0.2228 0.5269 -0.0484 0.327 Uiso 0.20 1 calc PR A 4
H6B5 H 0.1769 0.6301 0.0194 0.327 Uiso 0.20 1 calc PR A 4
H6B6 H 0.1551 0.5106 0.0273 0.327 Uiso 0.20 1 calc PR A 4
C1B2 C 0.3763(3) 0.6659(2) 0.30305(18) 0.0486(8) Uani 0.30 1 d PDU A 2
C2B2 C 0.4175(19) 0.6066(18) 0.2285(5) 0.070(5) Uani 0.30 1 d PDU A 2
H2B2 H 0.4763 0.5597 0.2229 0.084 Uiso 0.30 1 calc PR A 2
C3B2 C 0.362(2) 0.623(3) 0.1603(5) 0.082(5) Uani 0.30 1 d PDU A 2
H3B2 H 0.3869 0.5956 0.1059 0.099 Uiso 0.30 1 calc PR A 2
C4B2 C 0.2706(16) 0.6828(15) 0.1817(4) 0.081(4) Uani 0.30 1 d PDU A 2
S22 S 0.2722(7) 0.7441(6) 0.2901(4) 0.078(2) Uani 0.30 1 d PDU A 2
C5B2 C 0.1929(15) 0.7192(16) 0.1276(7) 0.125(6) Uani 0.30 1 d PDU A 2
H5B5 H 0.1070 0.7014 0.1372 0.150 Uiso 0.30 1 calc PR A 2
H5B6 H 0.2133 0.8009 0.1433 0.150 Uiso 0.30 1 calc PR A 2
C6B2 C 0.210(4) 0.663(3) 0.0368(9) 0.267(15) Uani 0.30 1 d PDU A 2
H6B7 H 0.1582 0.6881 0.0044 0.400 Uiso 0.30 1 calc PR A 2
H6B8 H 0.1896 0.5820 0.0209 0.400 Uiso 0.30 1 calc PR A 2
H6B9 H 0.2947 0.6822 0.0267 0.400 Uiso 0.30 1 calc PR A 2

loop_
_atom_site_aniso_label
_atom_site_aniso_U_11
_atom_site_aniso_U_22
_atom_site_aniso_U_33
_atom_site_aniso_U_23
_atom_site_aniso_U_13
_atom_site_aniso_U_12
B 0.0493(19) 0.0363(18) 0.0264(18) 0.0105(15) 0.0019(15) 0.0033(15)
N1 0.0453(14) 0.0376(13) 0.0274(13) 0.0097(11) -0.0013(10) 0.0009(11)
C1 0.0454(16) 0.0348(15) 0.0278(16) 0.0078(13) -0.0019(12) 0.0045(13)
C2 0.0422(16) 0.0368(16) 0.0301(16) 0.0089(13) 0.0007(13) 0.0070(13)
C3 0.0454(16) 0.0377(16) 0.0307(16) 0.0092(13) 0.0029(13) 0.0089(13)
C4 0.0491(17) 0.0370(16) 0.0276(16) 0.0086(13) -0.0018(13) 0.0047(13)
C10 0.0489(17) 0.0408(17) 0.0327(17) 0.0080(14) -0.0033(14) 0.0038(14)
C11 0.0507(18) 0.0447(18) 0.0377(18) 0.0107(15) -0.0073(14) 0.0011(15)
C12 0.0442(17) 0.0377(16) 0.046(2) 0.0131(15) 0.0047(14) 0.0020(14)
C13 0.0452(17) 0.0426(17) 0.0346(17) 0.0126(14) 0.0009(13) 0.0045(14)
O1 0.0637(14) 0.0483(13) 0.0507(15) 0.0178(12) -0.0043(11) -0.0096(11)
C18 0.070(2) 0.056(2) 0.056(2) 0.0263(19) 0.0129(19) -0.0049(18)
C9 0.0455(16) 0.0414(17) 0.0267(16) 0.0078(13) -0.0009(13) 0.0052(14)
N2 0.0462(14) 0.0382(13) 0.0244(13) 0.0064(11) 0.0007(10) 0.0037(11)
C5 0.0432(16) 0.0360(16) 0.0332(17) 0.0082(13) 0.0008(13) 0.0016(13)
C6 0.0425(16) 0.0432(17) 0.0323(17) 0.0132(14) 0.0044(13) 0.0072(14)
C7 0.0408(16) 0.0397(16) 0.0337(17) 0.0110(14) 0.0017(13) 0.0056(13)
C8 0.0463(16) 0.0402(16) 0.0237(15) 0.0088(13) 0.0013(12) 0.0063(13)
C14 0.058(2) 0.0512(19) 0.0345(18) 0.0136(15) -0.0003(15) 0.0024(16)
C15 0.069(2) 0.056(2) 0.0337(18) 0.0186(16) -0.0027(16) 0.0014(17)
C16 0.0513(18) 0.0476(19) 0.050(2) 0.0262(17) 0.0073(15) 0.0069(15)
C17 0.0488(17) 0.0398(17) 0.0429(19) 0.0143(15) 0.0007(14) 0.0049(14)
O2 0.0778(16) 0.0666(16) 0.0579(17) 0.0385(14) -0.0059(13) -0.0076(13)
C19 0.081(3) 0.089(3) 0.077(3) 0.050(3) -0.011(2) -0.023(2)
C1C 0.053(2) 0.0456(18) 0.0354(18) 0.0158(15) -0.0017(14) -0.0026(14)
C2C 0.060(2) 0.072(2) 0.045(2) 0.0160(19) -0.0035(17) -0.0101(18)
C25 0.066(2) 0.090(3) 0.049(2) 0.020(2) -0.012(2) -0.025(2)
C4C 0.074(3) 0.072(2) 0.046(2) 0.0173(19) -0.015(2) -0.025(2)
S1 0.0661(6) 0.0610(6) 0.0413(6) -0.0020(4) -0.0029(4) -0.0061(5)
C5C 0.122(4) 0.111(4) 0.051(3) -0.008(3) -0.012(3) -0.047(3)
C6C 0.172(7) 0.189(8) 0.188(9) -0.078(7) 0.021(6) 0.003(6)
C1" 0.0532(19) 0.0482(18) 0.043(2) 0.0189(16) 0.0011(15) 0.0056(15)
C2" 0.073(3) 0.093(3) 0.076(3) 0.026(3) 0.015(2) 0.039(2)
C1' 0.0447(17) 0.0425(17) 0.0282(17) 0.0115(14) -0.0022(13) 0.0028(14)
C2' 0.0552(18) 0.0395(16) 0.0295(17) 0.0090(14) -0.0021(14) 0.0037(14)
C3' 0.0594(19) 0.0469(18) 0.0343(18) 0.0127(15) 0.0113(15) 0.0134(16)
C4' 0.081(3) 0.083(3) 0.044(2) 0.017(2) 0.0081(19) 0.034(2)
C5' 0.083(3) 0.097(3) 0.085(4) 0.031(3) 0.023(3) 0.044(3)
C6' 0.088(3) 0.064(2) 0.050(2) 0.008(2) 0.029(2) 0.014(2)
C7' 0.113(4) 0.083(3) 0.103(4) 0.018(3) 0.048(3) 0.033(3)
C8' 0.143(5) 0.084(3) 0.051(3) -0.001(2) 0.046(3) 0.010(3)
C9' 0.106(4) 0.075(3) 0.052(3) 0.009(2) 0.023(2) 0.002(3)
C10' 0.133(5) 0.109(4) 0.041(3) 0.011(3) 0.027(3) -0.003(4)
C11' 0.138(5) 0.133(5) 0.047(3) 0.024(3) 0.002(3) -0.032(4)
C12' 0.114(4) 0.110(4) 0.046(3) 0.027(3) -0.007(3) -0.013(3)
C13' 0.086(3) 0.076(3) 0.041(2) 0.017(2) -0.008(2) -0.019(2)
C14' 0.080(3) 0.086(3) 0.049(3) 0.021(2) -0.004(2) 0.007(2)
C15' 0.066(2) 0.069(2) 0.036(2) 0.0139(18) -0.0040(16) 0.0043(18)
C16' 0.064(2) 0.0450(18) 0.0356(19) 0.0104(15) 0.0063(16) 0.0020(16)
C17' 0.077(2) 0.051(2) 0.039(2) 0.0100(16) 0.0152(18) 0.0045(18)
C18' 0.096(3) 0.053(2) 0.032(2) 0.0048(17) 0.0169(19) -0.010(2)
C1B 0.0615(19) 0.0447(18) 0.0359(17) 0.0155(14) -0.0045(14) -0.0037(15)
C2B 0.106(9) 0.062(4) 0.049(4) 0.022(3) -0.011(4) 0.018(5)
C3B 0.153(7) 0.077(5) 0.063(4) 0.042(3) -0.029(4) 0.007(5)
C4B 0.105(7) 0.104(6) 0.041(3) 0.036(4) -0.022(4) -0.010(5)
S2 0.1253(15) 0.0581(13) 0.0271(8) 0.0091(9) 0.0028(9) 0.0092(11)
C5B 0.213(9) 0.127(6) 0.046(4) 0.038(4) -0.033(5) -0.031(6)
C6B 0.245(19) 0.143(14) 0.112(12) 0.027(10) 0.052(12) -0.027(12)
C6B1 0.26(3) 0.20(3) 0.21(3) 0.081(19) -0.042(18) 0.093(19)
C1B2 0.0615(19) 0.0447(18) 0.0359(17) 0.0155(14) -0.0045(14) -0.0037(15)
C2B2 0.102(9) 0.063(11) 0.030(5) -0.001(6) -0.018(6) 0.016(7)
C3B2 0.106(12) 0.095(11) 0.038(4) 0.021(7) -0.016(7) 0.004(8)
C4B2 0.101(10) 0.085(12) 0.064(5) 0.040(7) -0.022(7) 0.003(8)
S22 0.104(5) 0.070(3) 0.065(3) 0.029(2) -0.013(2) 0.024(3)
C5B2 0.121(11) 0.148(13) 0.112(8) 0.070(10) -0.065(9) -0.007(9)
C6B2 0.39(3) 0.31(3) 0.083(9) 0.084(16) -0.088(16) -0.02(3)

loop_
_atom_type_symbol
_atom_type_description
_atom_type_scat_dispersion_real
_atom_type_scat_dispersion_imag
_atom_type_scat_source
C C 0.0033 0.0016 'International Tables Vol C Tables 4.2.6.8 and 6.1.1.4'
H H 0.0000 0.0000 'International Tables Vol C Tables 4.2.6.8 and 6.1.1.4'
B B 0.0013 0.0007 'International Tables Vol C Tables 4.2.6.8 and 6.1.1.4'
N N 0.0061 0.0033 'International Tables Vol C Tables 4.2.6.8 and 6.1.1.4'
O O 0.0106 0.0060 'International Tables Vol C Tables 4.2.6.8 and 6.1.1.4'
S S 0.1246 0.1234 'International Tables Vol C Tables 4.2.6.8 and 6.1.1.4'

loop_
_geom_angle_atom_site_label_1
_geom_angle_atom_site_label_2
_geom_angle_atom_site_label_3
_geom_angle
C1' B C1" 112.7(2)
C1' B N2 109.0(2)
C1" B N2 110.6(2)
C1' B N1 106.9(2)
C1" B N1 111.1(2)
N2 B N1 106.4(2)
C4 N1 C1 108.2(2)
C4 N1 B 128.1(2)
C1 N1 B 123.8(2)
C9 C1 N1 120.7(3)
C9 C1 C2 129.9(3)
N1 C1 C2 109.4(2)
C10 C2 C3 119.9(3)
C10 C2 C1 133.9(3)
C3 C2 C1 106.2(3)
C13 C3 C2 121.1(3)
C13 C3 C4 131.7(3)
C2 C3 C4 107.2(2)
N1 C4 C3 109.1(2)
N1 C4 C1B 126.2(3)
C3 C4 C1B 124.6(3)
C11 C10 C2 119.0(3)
C11 C10 H10 120.5
C2 C10 H10 120.5
C10 C11 C12 121.0(3)
C10 C11 H11 119.5
C12 C11 H11 119.5
C13 C12 O1 125.8(3)
C13 C12 C11 121.3(3)
O1 C12 C11 112.9(3)
C12 C13 C3 117.7(3)
C12 C13 H13 121.1
C3 C13 H13 121.1
C12 O1 C18 117.4(3)
O1 C18 H181 109.5
O1 C18 H182 109.5
H181 C18 H182 109.5
O1 C18 H183 109.5
H181 C18 H183 109.5
H182 C18 H183 109.5
C8 C9 C1 123.9(3)
C8 C9 H9 118.0
C1 C9 H9 118.0
C5 N2 C8 108.0(2)
C5 N2 B 128.3(2)
C8 N2 B 123.6(2)
N2 C5 C6 109.5(3)
N2 C5 C1C 125.9(3)
C6 C5 C1C 124.7(3)
C7 C6 C17 120.8(3)
C7 C6 C5 106.9(2)
C17 C6 C5 132.3(3)
C14 C7 C6 120.4(3)
C14 C7 C8 132.9(3)
C6 C7 C8 106.7(3)
C9 C8 N2 121.4(3)
C9 C8 C7 129.6(3)
N2 C8 C7 108.9(3)
C15 C14 C7 118.2(3)
C15 C14 H14 120.9
C7 C14 H14 120.9
C14 C15 C16 121.9(3)
C14 C15 H15 119.1
C16 C15 H15 119.1
O2 C16 C17 124.8(3)
O2 C16 C15 113.7(3)
C17 C16 C15 121.5(3)
C16 C17 C6 117.3(3)
C16 C17 H17 121.3
C6 C17 H17 121.3
C16 O2 C19 117.9(3)
O2 C19 H191 109.5
O2 C19 H192 109.5
H191 C19 H192 109.5
O2 C19 H193 109.5
H191 C19 H193 109.5
H192 C19 H193 109.5
C2C C1C C5 124.2(3)
C2C C1C S1 110.3(2)
C5 C1C S1 125.3(2)
C1C C2C C25 113.7(3)
C1C C2C H2C 123.1
C25 C2C H2C 123.1
C4C C25 C2C 113.2(3)
C4C C25 H3C 123.4
C2C C25 H3C 123.4
C25 C4C C5C 129.6(4)
C25 C4C S1 110.6(3)
C5C C4C S1 119.8(3)
C1C S1 C4C 92.19(16)
C6C C5C C4C 114.4(5)
C6C C5C H5C1 108.7
C4C C5C H5C1 108.7
C6C C5C H5C2 108.7
C4C C5C H5C2 108.7
H5C1 C5C H5C2 107.6
C5C C6C H6C1 109.5
C5C C6C H6C2 109.5
H6C1 C6C H6C2 109.5
C5C C6C H6C3 109.5
H6C1 C6C H6C3 109.5
H6C2 C6C H6C3 109.5
C2" C1" B 113.6(3)
C2" C1" H1"1 108.8
B C1" H1"1 108.8
C2" C1" H1"2 108.8
B C1" H1"2 108.8
H1"1 C1" H1"2 107.7
C1" C2" H2"1 109.5
C1" C2" H2"2 109.5
H2"1 C2" H2"2 109.5
C1" C2" H2"3 109.5
H2"1 C2" H2"3 109.5
H2"2 C2" H2"3 109.5
C2' C1' B 176.5(3)
C1' C2' C3' 175.7(3)
C4' C3' C16' 119.2(3)
C4' C3' C2' 121.5(3)
C16' C3' C2' 119.2(3)
C3' C4' C5' 121.1(4)
C3' C4' H4' 119.5
C5' C4' H4' 119.5
C6' C5' C4' 120.7(4)
C6' C5' H5' 119.7
C4' C5' H5' 119.7
C17' C6' C5' 118.7(3)
C17' C6' C7' 119.5(4)
C5' C6' C7' 121.8(4)
C8' C7' C6' 117.6(5)
C8' C7' H7' 121.2
C6' C7' H7' 121.2
C7' C8' C9' 125.2(4)
C7' C8' H8' 117.4
C9' C8' H8' 117.4
C8' C9' C18' 117.6(4)
C8' C9' C10' 123.1(5)
C18' C9' C10' 119.3(5)
C11' C10' C9' 119.1(5)
C11' C10' H10' 120.4
C9' C10' H10' 120.4
C10' C11' C12' 122.5(5)
C10' C11' H11' 118.7
C12' C11' H11' 118.7
C11' C12' C13' 120.4(5)
C11' C12' H12' 119.8
C13' C12' H12' 119.8
C12' C13' C14' 123.1(4)
C12' C13' C18' 118.9(4)
C14' C13' C18' 118.0(4)
C15' C14' C13' 122.1(4)
C15' C14' H14' 118.9
C13' C14' H14' 118.9
C14' C15' C16' 121.8(3)
C14' C15' H15' 119.1
C16' C15' H15' 119.1
C17' C16' C3' 119.4(3)
C17' C16' C15' 118.6(3)
C3' C16' C15' 122.0(3)
C6' C17' C16' 120.9(3)
C6' C17' C18' 120.5(3)
C16' C17' C18' 118.6(3)
C9' C18' C13' 119.7(4)
C9' C18' C17' 119.5(4)
C13' C18' C17' 120.8(3)
C2B C1B C4 122.5(4)
C2B C1B S2 110.6(3)
C4 C1B S2 126.5(2)
C1B C2B C3B 113.0(5)
C1B C2B H2B 123.5
C3B C2B H2B 123.5
C4B C3B C2B 113.8(5)
C4B C3B H3B 123.1
C2B C3B H3B 123.1
C3B C4B C5B 129.7(6)
C3B C4B S2 110.0(4)
C5B C4B S2 119.8(5)
C1B S2 C4B 92.2(2)
C4B C5B C6B 118.3(4)
C4B C5B C6B1 118.5(6)
C6B C5B C6B1 119.7(11)
C4B C5B H5B1 107.7
C6B C5B H5B1 107.7
C6B1 C5B H5B1 72.1
C4B C5B H5B2 107.7
C6B C5B H5B2 107.7
H5B1 C5B H5B2 107.1
C4B C5B H5B3 107.7
C6B1 C5B H5B3 107.7
H5B1 C5B H5B3 138.9
H5B2 C5B H5B3 81.0
C4B C5B H5B4 107.7
C6B C5B H5B4 72.1
C6B1 C5B H5B4 107.7
H5B2 C5B H5B4 138.9
H5B3 C5B H5B4 107.1
C5B C6B H6B1 109.5
C5B C6B H6B2 109.5
H6B1 C6B H6B2 109.5
C5B C6B H6B3 109.5
H6B1 C6B H6B3 109.5
H6B2 C6B H6B3 109.5
C5B C6B1 H6B4 109.5
C5B C6B1 H6B5 109.5
H6B4 C6B1 H6B5 109.5
C5B C6B1 H6B6 109.5
H6B4 C6B1 H6B6 109.5
H6B5 C6B1 H6B6 109.5
C3B2 C2B2 H2B2 123.5
C4B2 C3B2 C2B2 113.0(6)
C4B2 C3B2 H3B2 123.5
C2B2 C3B2 H3B2 123.5
C3B2 C4B2 C5B2 128.4(8)
C3B2 C4B2 S22 110.0(5)
C5B2 C4B2 S22 120.2(6)
C6B2 C5B2 C4B2 112.3(9)
C6B2 C5B2 H5B5 109.2
C4B2 C5B2 H5B5 109.2
C6B2 C5B2 H5B6 109.2
C4B2 C5B2 H5B6 109.2
H5B5 C5B2 H5B6 107.9
C5B2 C6B2 H6B7 109.5
C5B2 C6B2 H6B8 109.5
H6B7 C6B2 H6B8 109.5
C5B2 C6B2 H6B9 109.5
H6B7 C6B2 H6B9 109.5
H6B8 C6B2 H6B9 109.5

loop_
_geom_bond_atom_site_label_1
_geom_bond_atom_site_label_2
_geom_bond_distance
B C1' 1.590(4)
B C1" 1.593(4)
B N2 1.605(4)
B N1 1.610(4)
N1 C4 1.363(4)
N1 C1 1.392(4)
C1 C9 1.384(4)
C1 C2 1.419(4)
C2 C10 1.383(4)
C2 C3 1.413(4)
C3 C13 1.398(4)
C3 C4 1.429(4)
C4 C1B 1.457(4)
C10 C11 1.366(4)
C10 H10 0.9300
C11 C12 1.411(4)
C11 H11 0.9300
C12 C13 1.366(4)
C12 O1 1.374(4)
C13 H13 0.9300
O1 C18 1.415(4)
C18 H181 0.9600
C18 H182 0.9600
C18 H183 0.9600
C9 C8 1.368(4)
C9 H9 0.9300
N2 C5 1.358(4)
N2 C8 1.393(4)
C5 C6 1.426(4)
C5 C1C 1.472(4)
C6 C7 1.405(4)
C6 C17 1.410(4)
C7 C14 1.398(4)
C7 C8 1.417(4)
C14 C15 1.364(4)
C14 H14 0.9300
C15 C16 1.396(5)
C15 H15 0.9300
C16 O2 1.374(4)
C16 C17 1.375(4)
C17 H17 0.9300
O2 C19 1.405(5)
C19 H191 0.9600
C19 H192 0.9600
C19 H193 0.9600
C1C C2C 1.350(4)
C1C S1 1.704(3)
C2C C25 1.409(5)
C2C H2C 0.9300
C25 C4C 1.329(5)
C25 H3C 0.9300
C4C C5C 1.489(5)
C4C S1 1.732(3)
C5C C6C 1.481(11)
C5C H5C1 0.9700
C5C H5C2 0.9700
C6C H6C1 0.9600
C6C H6C2 0.9600
C6C H6C3 0.9600
C1" C2" 1.548(5)
C1" H1"1 0.9700
C1" H1"2 0.9700
C2" H2"1 0.9600
C2" H2"2 0.9600
C2" H2"3 0.9600
C1' C2' 1.203(4)
C2' C3' 1.431(4)
C3' C4' 1.370(5)
C3' C16' 1.428(5)
C4' C5' 1.402(5)
C4' H4' 0.9300
C5' C6' 1.399(6)
C5' H5' 0.9300
C6' C17' 1.399(5)
C6' C7' 1.433(6)
C7' C8' 1.383(8)
C7' H7' 0.9300
C8' C9' 1.390(7)
C8' H8' 0.9300
C9' C18' 1.404(5)
C9' C10' 1.422(7)
C10' C11' 1.359(8)
C10' H10' 0.9300
C11' C12' 1.360(7)
C11' H11' 0.9300
C12' C13' 1.400(6)
C12' H12' 0.9300
C13' C14' 1.409(6)
C13' C18' 1.412(6)
C14' C15' 1.339(5)
C14' H14' 0.9300
C15' C16' 1.439(5)
C15' H15' 0.9300
C16' C17' 1.403(5)
C17' C18' 1.452(5)
C1B C2B 1.351(6)
C1B S2 1.695(3)
C2B C3B 1.409(6)
C2B H2B 0.9300
C3B C4B 1.327(6)
C3B H3B 0.9300
C4B C5B 1.493(6)
C4B S2 1.736(5)
C5B C6B 1.4938
C5B C6B1 1.496(5)
C5B H5B1 0.9700
C5B H5B2 0.9700
C5B H5B3 0.9700
C5B H5B4 0.9700
C6B H6B1 0.9600
C6B H6B2 0.9600
C6B H6B3 0.9600
C6B1 H6B4 0.9600
C6B1 H6B5 0.9600
C6B1 H6B6 0.9600
C2B2 C3B2 1.410(7)
C2B2 H2B2 0.9300
C3B2 C4B2 1.331(6)
C3B2 H3B2 0.9300
C4B2 C5B2 1.491(6)
C4B2 S22 1.733(5)
C5B2 C6B2 1.488(12)
C5B2 H5B5 0.9700
C5B2 H5B6 0.9700
C6B2 H6B7 0.9600
C6B2 H6B8 0.9600
C6B2 H6B9 0.9600

loop_
_geom_torsion_atom_site_label_1
_geom_torsion_atom_site_label_2
_geom_torsion_atom_site_label_3
_geom_torsion_atom_site_label_4
_geom_torsion
C1' B N1 C4 68.2(3)
C1" B N1 C4 -55.0(4)
N2 B N1 C4 -175.5(2)
C1' B N1 C1 -110.8(3)
C1" B N1 C1 126.0(3)
N2 B N1 C1 5.5(3)
C4 N1 C1 C9 177.4(2)
B N1 C1 C9 -3.5(4)
C4 N1 C1 C2 -1.4(3)
B N1 C1 C2 177.8(2)
C9 C1 C2 C10 2.4(5)
N1 C1 C2 C10 -179.0(3)
C9 C1 C2 C3 -177.6(3)
N1 C1 C2 C3 1.1(3)
C10 C2 C3 C13 1.5(4)
C1 C2 C3 C13 -178.6(2)
C10 C2 C3 C4 179.7(2)
C1 C2 C3 C4 -0.3(3)
C1 N1 C4 C3 1.2(3)
B N1 C4 C3 -177.9(2)
C1 N1 C4 C1B -174.9(3)
B N1 C4 C1B 5.9(4)
C13 C3 C4 N1 177.5(3)
C2 C3 C4 N1 -0.5(3)
C13 C3 C4 C1B -6.3(5)
C2 C3 C4 C1B 175.7(3)
C3 C2 C10 C11 -0.9(4)
C1 C2 C10 C11 179.2(3)
C2 C10 C11 C12 -0.6(4)
C10 C11 C12 C13 1.5(4)
C10 C11 C12 O1 -178.3(3)
O1 C12 C13 C3 178.9(3)
C11 C12 C13 C3 -0.9(4)
C2 C3 C13 C12 -0.5(4)
C4 C3 C13 C12 -178.3(3)
C13 C12 O1 C18 -0.1(4)
C11 C12 O1 C18 179.7(3)
N1 C1 C9 C8 -0.2(4)
C2 C1 C9 C8 178.3(3)
C1' B N2 C5 -71.9(3)
C1" B N2 C5 52.5(4)
N1 B N2 C5 173.2(2)
C1' B N2 C8 109.9(3)
C1" B N2 C8 -125.7(3)
N1 B N2 C8 -5.0(3)
C8 N2 C5 C6 -0.8(3)
B N2 C5 C6 -179.3(2)
C8 N2 C5 C1C 178.0(3)
B N2 C5 C1C -0.4(4)
N2 C5 C6 C7 0.4(3)
C1C C5 C6 C7 -178.4(3)
N2 C5 C6 C17 -179.1(3)
C1C C5 C6 C17 2.1(5)
C17 C6 C7 C14 0.2(4)
C5 C6 C7 C14 -179.4(3)
C17 C6 C7 C8 179.7(2)
C5 C6 C7 C8 0.1(3)
C1 C9 C8 N2 0.8(4)
C1 C9 C8 C7 -175.6(3)
C5 N2 C8 C9 -176.1(3)
B N2 C8 C9 2.4(4)
C5 N2 C8 C7 0.9(3)
B N2 C8 C7 179.4(2)
C14 C7 C8 C9 -4.5(5)
C6 C7 C8 C9 176.1(3)
C14 C7 C8 N2 178.8(3)
C6 C7 C8 N2 -0.6(3)
C6 C7 C14 C15 -0.5(4)
C8 C7 C14 C15 -179.8(3)
C7 C14 C15 C16 0.2(5)
C14 C15 C16 O2 -179.9(3)
C14 C15 C16 C17 0.3(5)
O2 C16 C17 C6 179.7(3)
C15 C16 C17 C6 -0.5(4)
C7 C6 C17 C16 0.3(4)
C5 C6 C17 C16 179.7(3)
C17 C16 O2 C19 -8.7(5)
C15 C16 O2 C19 171.4(3)
N2 C5 C1C C2C -123.5(4)
C6 C5 C1C C2C 55.2(4)
N2 C5 C1C S1 61.6(4)
C6 C5 C1C S1 -119.7(3)
C5 C1C C2C C25 -177.0(3)
S1 C1C C2C C25 -1.4(4)
C1C C2C C25 C4C 1.1(5)
C2C C25 C4C C5C 179.4(5)
C2C C25 C4C S1 -0.2(5)
C2C C1C S1 C4C 1.1(3)
C5 C1C S1 C4C 176.6(3)
C25 C4C S1 C1C -0.5(3)
C5C C4C S1 C1C 179.9(4)
C25 C4C C5C C6C -118.1(7)
S1 C4C C5C C6C 61.4(7)
C1' B C1" C2" -179.3(3)
N2 B C1" C2" 58.5(4)
N1 B C1" C2" -59.5(3)
C16' C3' C4' C5' 1.7(6)
C2' C3' C4' C5' -178.6(4)
C3' C4' C5' C6' -1.2(7)
C4' C5' C6' C17' 1.4(7)
C4' C5' C6' C7' -178.3(4)
C17' C6' C7' C8' 1.5(7)
C5' C6' C7' C8' -178.8(5)
C6' C7' C8' C9' 2.2(8)
C7' C8' C9' C18' -4.7(8)
C7' C8' C9' C10' 177.3(5)
C8' C9' C10' C11' -179.1(5)
C18' C9' C10' C11' 2.9(7)
C9' C10' C11' C12' -3.7(9)
C10' C11' C12' C13' 1.7(8)
C11' C12' C13' C14' -179.2(4)
C11' C12' C13' C18' 1.2(7)
C12' C13' C14' C15' -178.1(4)
C18' C13' C14' C15' 1.4(6)
C13' C14' C15' C16' 1.9(6)
C4' C3' C16' C17' -2.4(5)
C2' C3' C16' C17' 177.8(3)
C4' C3' C16' C15' 178.7(3)
C2' C3' C16' C15' -1.0(5)
C14' C15' C16' C17' -3.4(5)
C14' C15' C16' C3' 175.4(4)
C5' C6' C17' C16' -2.2(6)
C7' C6' C17' C16' 177.5(4)
C5' C6' C17' C18' 177.9(4)
C7' C6' C17' C18' -2.5(6)
C3' C16' C17' C6' 2.7(5)
C15' C16' C17' C6' -178.4(3)
C3' C16' C17' C18' -177.3(3)
C15' C16' C17' C18' 1.6(5)
C8' C9' C18' C13' -178.3(4)
C10' C9' C18' C13' -0.2(6)
C8' C9' C18' C17' 3.5(6)
C10' C9' C18' C17' -178.4(4)
C12' C13' C18' C9' -1.9(6)
C14' C13' C18' C9' 178.5(4)
C12' C13' C18' C17' 176.3(4)
C14' C13' C18' C17' -3.3(5)
C6' C17' C18' C9' -0.1(5)
C16' C17' C18' C9' 179.9(3)
C6' C17' C18' C13' -178.3(3)
C16' C17' C18' C13' 1.7(5)
N1 C4 C1B C2B 118.4(8)
C3 C4 C1B C2B -57.2(8)
N1 C4 C1B S2 -68.4(4)
C3 C4 C1B S2 116.0(3)
C4 C1B C2B C3B 179.0(7)
S2 C1B C2B C3B 4.8(12)
C1B C2B C3B C4B -1.2(15)
C2B C3B C4B C5B -174.3(12)
C2B C3B C4B S2 -2.9(14)
C2B C1B S2 C4B -5.5(8)
C4 C1B S2 C4B -179.3(6)
C3B C4B S2 C1B 4.8(10)
C5B C4B S2 C1B 177.2(10)
C3B C4B C5B C6B 140.7(11)
S2 C4B C5B C6B -30.0(12)
C3B C4B C5B C6B1 -61(3)
S2 C4B C5B C6B1 129(2)
C2B2 C3B2 C4B2 C5B2 179(2)
C2B2 C3B2 C4B2 S22 12(3)
C3B2 C4B2 C5B2 C6B2 11(4)
S22 C4B2 C5B2 C6B2 176(2)
